data_2219861
loop_
_publ_author_name
'Ahmed, Takiya J.'
'Zakharov, Lev N.'
'Tyler, David R.'

_publ_section_title
;Di-\m~3~-oxido-di-\m~2~-oxido-tetraoxidobis(1,1,2,2-tetramethylethylenedicyclopentadienyl)dimolybdenum(IV)dimolybdenum(VI)
 hexahydrate
;
_journal_coeditor_code HB2806
_journal_issue 11
_journal_name_full 'Acta Crystallographica Section E'
_journal_page_first m1370
_journal_page_last m1371
_journal_paper_doi 10.1107/S1600536808031668
_journal_volume 64
_journal_year 2008
_chemical_formula_iupac '[Mo4 (C16 H20)2 O8], 6H2 O'
_chemical_formula_moiety 'C32 H40 Mo4 O8, 6(H2 O)'
_chemical_formula_sum 'C32 H52 Mo4 O14'
_chemical_formula_weight 1044.50
_chemical_name_systematic
;
Di-\m~3~-oxido-di-\m~2~-oxido-tetraoxidobis(1,1,2,2-\
tetramethylethylenedicyclopentadienyl)dimolybdenum(IV)dimolybdenum(VI)
hexahydrate
;
_space_group_IT_number 2
_symmetry_cell_setting triclinic
_symmetry_space_group_name_Hall '-P 1'
_symmetry_space_group_name_H-M 'P -1'
_atom_sites_solution_hydrogens geom
_atom_sites_solution_primary direct
_atom_sites_solution_secondary difmap
_audit_creation_method 'SHELXLTL 6.10'
_cell_angle_alpha 93.3650(10)
_cell_angle_beta 98.6040(10)
_cell_angle_gamma 103.1750(10)
_cell_formula_units_Z 1
_cell_length_a 7.4106(7)
_cell_length_b 9.3518(8)
_cell_length_c 13.5735(12)
_cell_measurement_reflns_used 6153
_cell_measurement_temperature 173(2)
_cell_measurement_theta_max 28.21
_cell_measurement_theta_min 2.59
_cell_volume 901.39(14)
_computing_cell_refinement 'SAINT (Bruker, 2000)'
_computing_data_collection 'SMART (Bruker, 2000)'
_computing_data_reduction 'SAINT (Bruker, 2000)'
_computing_molecular_graphics 'SHELXTL (Sheldrick, 2008)'
_computing_publication_material 'SHELXTL (Sheldrick, 2008)'
_computing_structure_refinement 'SHELXTL (Sheldrick, 2008)'
_computing_structure_solution 'SHELXTL (Sheldrick, 2008)'
_diffrn_ambient_temperature 173(2)
_diffrn_measured_fraction_theta_full 0.991
_diffrn_measured_fraction_theta_max 0.991
_diffrn_measurement_device_type 'Bruker APEX CCD'
_diffrn_measurement_method \w
_diffrn_radiation_monochromator graphite
_diffrn_radiation_source 'fine-focus sealed tube'
_diffrn_radiation_type MoK\a
_diffrn_radiation_wavelength 0.71073
_diffrn_reflns_av_R_equivalents 0.0136
_diffrn_reflns_av_sigmaI/netI 0.0177
_diffrn_reflns_limit_h_max 9
_diffrn_reflns_limit_h_min -9
_diffrn_reflns_limit_k_max 11
_diffrn_reflns_limit_k_min -11
_diffrn_reflns_limit_l_max 17
_diffrn_reflns_limit_l_min -17
_diffrn_reflns_number 10175
_diffrn_reflns_theta_full 27.00
_diffrn_reflns_theta_max 27.00
_diffrn_reflns_theta_min 1.52
_exptl_absorpt_coefficient_mu 1.426
_exptl_absorpt_correction_T_max 0.907
_exptl_absorpt_correction_T_min 0.673
_exptl_absorpt_correction_type multi-scan
_exptl_absorpt_process_details '(SADABS; Bruker, 2000)'
_exptl_crystal_colour orange
_exptl_crystal_density_diffrn 1.924
_exptl_crystal_density_method 'not measured'
_exptl_crystal_description 'cut block'
_exptl_crystal_F_000 524
_exptl_crystal_size_max 0.30
_exptl_crystal_size_mid 0.09
_exptl_crystal_size_min 0.07
_refine_diff_density_max 0.455
_refine_diff_density_min -0.414
_refine_ls_extinction_method none
_refine_ls_goodness_of_fit_ref 1.088
_refine_ls_hydrogen_treatment mixed
_refine_ls_matrix_type full
_refine_ls_number_parameters 250
_refine_ls_number_reflns 3916
_refine_ls_number_restraints 0
_refine_ls_restrained_S_all 1.088
_refine_ls_R_factor_all 0.0235
_refine_ls_R_factor_gt 0.0211
_refine_ls_shift/su_max 0.001
_refine_ls_shift/su_mean 0.000
_refine_ls_structure_factor_coef Fsqd
_refine_ls_weighting_details 'calc w=1/[\s^2^(Fo^2^)+(0.0277P)^2^+0.6752P] where P=(Fo^2^+2Fc^2^)/3'
_refine_ls_weighting_scheme calc
_refine_ls_wR_factor_gt 0.0521
_refine_ls_wR_factor_ref 0.0538
_reflns_number_gt 3621
_reflns_number_total 3916
_reflns_threshold_expression I>2\s(I)
_cod_data_source_file hb2806.cif
_cod_data_source_block I
_cod_depositor_comments
;
The following automatic conversions were performed:
'_symmetry_cell_setting' value 'Triclinic' changed to 'triclinic'
according to '/home/saulius/struct/CIF-dictionaries/cif_core.dic'
dictionary named 'cif_core.dic' version 2.4.1 from 2010-06-29.

Automatic conversion script
Id: cif_fix_enum 1527 2010-12-29 10:47:43Z saulius 

The following automatic conversions were performed:

'_symmetry_cell_setting' value 'Triclinic' changed to 'triclinic'
according to /home/saulius/struct/CIF-dictionaries/cif_core.dic
dictionary named 'cif_core.dic' version 2.4.1 from 2010-06-29.

Automatic conversion script
Id: cif_fix_values 1715 2011-07-08 13:25:40Z adriana 
;
_cod_database_code 2219861
_cod_database_fobs_code 2219861

loop_
_symmetry_equiv_pos_as_xyz
'x, y, z'
'-x, -y, -z'

loop_
_atom_site_type_symbol
_atom_site_label
_atom_site_fract_x
_atom_site_fract_y
_atom_site_fract_z
_atom_site_U_iso_or_equiv
_atom_site_adp_type
_atom_site_calc_flag
_atom_site_refinement_flags
_atom_site_occupancy
Mo Mo1 0.29716(2) 0.241010(19) 0.116363(13) 0.01106(6) Uani d . 1
Mo Mo2 0.40229(2) 0.365828(19) -0.091484(13) 0.01260(6) Uani d . 1
O O1 0.4426(2) 0.42724(16) 0.05904(11) 0.0143(3) Uani d . 1
O O2 0.2879(2) 0.19918(16) -0.03835(11) 0.0177(3) Uani d . 1
O O3 0.2214(2) 0.40535(18) -0.17230(13) 0.0252(4) Uani d . 1
O O4 0.5547(3) 0.30518(18) -0.15855(14) 0.0267(4) Uani d . 1
C C1 0.3632(3) 0.0962(2) 0.23884(16) 0.0145(4) Uani d . 1
C C2 0.3911(3) 0.0317(2) 0.14559(16) 0.0164(4) Uani d . 1
H H2A 0.3272 -0.0696 0.1132 0.020 Uiso calc R 1
C C3 0.5455(3) 0.1302(3) 0.11548(17) 0.0184(5) Uani d . 1
H H3B 0.6036 0.1113 0.0556 0.022 Uiso calc R 1
C C4 0.6129(3) 0.2517(3) 0.18767(17) 0.0181(5) Uani d . 1
H H4B 0.7234 0.3356 0.1862 0.022 Uiso calc R 1
C C5 0.5003(3) 0.2357(2) 0.26298(17) 0.0171(4) Uani d . 1
H H5A 0.5205 0.3032 0.3256 0.021 Uiso calc R 1
C C6 0.0704(3) 0.2045(2) 0.21417(16) 0.0149(4) Uani d . 1
C C7 -0.0141(3) 0.1375(2) 0.11433(16) 0.0156(4) Uani d . 1
H H7A -0.0799 0.0315 0.0951 0.019 Uiso calc R 1
C C8 -0.0106(3) 0.2551(3) 0.05167(17) 0.0180(5) Uani d . 1
H H8A -0.0662 0.2437 -0.0210 0.022 Uiso calc R 1
C C9 0.0778(3) 0.3893(3) 0.10838(18) 0.0196(5) Uani d . 1
H H9A 0.0953 0.4889 0.0829 0.024 Uiso calc R 1
C C10 0.1328(3) 0.3613(2) 0.20837(17) 0.0172(4) Uani d . 1
H H10A 0.1881 0.4376 0.2663 0.021 Uiso calc R 1
C C11 0.2217(3) 0.0245(2) 0.30248(16) 0.0162(4) Uani d . 1
C C12 0.0833(3) 0.1277(2) 0.31082(16) 0.0171(4) Uani d . 1
C C13 0.3320(4) 0.0042(3) 0.40383(18) 0.0244(5) Uani d . 1
H H13A 0.4152 -0.0610 0.3933 0.037 Uiso calc R 1
H H13B 0.2439 -0.0397 0.4471 0.037 Uiso calc R 1
H H13C 0.4073 0.1003 0.4357 0.037 Uiso calc R 1
C C14 0.1182(3) -0.1308(2) 0.25306(18) 0.0208(5) Uani d . 1
H H14A 0.2091 -0.1916 0.2493 0.031 Uiso calc R 1
H H14B 0.0551 -0.1234 0.1854 0.031 Uiso calc R 1
H H14C 0.0248 -0.1763 0.2930 0.031 Uiso calc R 1
C C15 -0.1156(3) 0.0416(3) 0.3224(2) 0.0258(5) Uani d . 1
H H15A -0.1963 0.1106 0.3272 0.039 Uiso calc R 1
H H15B -0.1079 -0.0098 0.3831 0.039 Uiso calc R 1
H H15C -0.1688 -0.0306 0.2640 0.039 Uiso calc R 1
C C16 0.1514(4) 0.2459(3) 0.40115(18) 0.0265(5) Uani d . 1
H H16A 0.0605 0.3070 0.4029 0.040 Uiso calc R 1
H H16B 0.2741 0.3081 0.3948 0.040 Uiso calc R 1
H H16C 0.1630 0.1975 0.4631 0.040 Uiso calc R 1
O O1S 0.8478(3) 0.5646(2) 0.37887(16) 0.0327(4) Uani d . 1
O O2S 0.4926(4) 0.6405(3) 0.36850(19) 0.0472(6) Uani d . 1
O O3S 0.2122(3) 0.6526(2) 0.48301(17) 0.0336(4) Uani d . 1
H H1S 0.843(4) 0.569(3) 0.319(3) 0.032(9) Uiso d . 1
H H2S 0.951(6) 0.596(4) 0.402(3) 0.051(12) Uiso d . 1
H H3S 0.592(6) 0.631(5) 0.380(3) 0.063(14) Uiso d . 1
H H4S 0.483(5) 0.668(4) 0.317(3) 0.047(11) Uiso d . 1
H H5S 0.219(5) 0.596(4) 0.526(3) 0.038(9) Uiso d . 1
H H6S 0.296(5) 0.646(4) 0.453(3) 0.041(10) Uiso d . 1

loop_
_atom_site_aniso_label
_atom_site_aniso_U_11
_atom_site_aniso_U_22
_atom_site_aniso_U_33
_atom_site_aniso_U_12
_atom_site_aniso_U_13
_atom_site_aniso_U_23
Mo1 0.00936(9) 0.01184(10) 0.01173(10) 0.00140(7) 0.00206(7) 0.00287(7)
Mo2 0.01369(10) 0.01183(10) 0.01116(10) 0.00041(7) 0.00266(7) 0.00113(7)
O1 0.0162(8) 0.0134(7) 0.0109(7) -0.0019(6) 0.0029(6) 0.0023(6)
O2 0.0212(8) 0.0147(8) 0.0137(7) -0.0026(6) 0.0032(6) 0.0012(6)
O3 0.0246(9) 0.0191(8) 0.0254(9) -0.0005(7) -0.0079(7) 0.0040(7)
O4 0.0319(10) 0.0184(8) 0.0336(10) 0.0051(7) 0.0195(8) 0.0007(7)
C1 0.0126(10) 0.0155(10) 0.0162(10) 0.0058(8) 0.0002(8) 0.0048(8)
C2 0.0162(11) 0.0137(10) 0.0205(11) 0.0055(8) 0.0033(9) 0.0030(8)
C3 0.0128(10) 0.0220(11) 0.0229(12) 0.0073(9) 0.0048(9) 0.0055(9)
C4 0.0097(10) 0.0200(11) 0.0251(12) 0.0050(8) 0.0002(8) 0.0067(9)
C5 0.0135(10) 0.0182(11) 0.0186(11) 0.0044(8) -0.0023(8) 0.0032(8)
C6 0.0113(10) 0.0169(11) 0.0185(11) 0.0049(8) 0.0058(8) 0.0037(8)
C7 0.0090(10) 0.0208(11) 0.0176(11) 0.0030(8) 0.0034(8) 0.0052(9)
C8 0.0098(10) 0.0252(12) 0.0201(11) 0.0053(9) 0.0013(8) 0.0084(9)
C9 0.0144(11) 0.0204(11) 0.0286(13) 0.0089(9) 0.0071(9) 0.0111(9)
C10 0.0139(10) 0.0160(11) 0.0231(12) 0.0051(8) 0.0055(9) 0.0022(9)
C11 0.0165(10) 0.0175(11) 0.0150(10) 0.0039(8) 0.0031(8) 0.0058(8)
C12 0.0200(11) 0.0195(11) 0.0141(10) 0.0060(9) 0.0062(8) 0.0055(8)
C13 0.0262(13) 0.0291(13) 0.0189(12) 0.0083(10) 0.0011(10) 0.0098(10)
C14 0.0210(12) 0.0158(11) 0.0251(12) 0.0010(9) 0.0063(9) 0.0052(9)
C15 0.0217(12) 0.0334(14) 0.0283(13) 0.0103(10) 0.0125(10) 0.0153(11)
C16 0.0353(14) 0.0311(14) 0.0162(11) 0.0124(11) 0.0072(10) 0.0015(10)
O1S 0.0298(12) 0.0441(12) 0.0231(11) 0.0051(9) 0.0032(9) 0.0115(9)
O2S 0.0370(14) 0.0829(19) 0.0293(12) 0.0235(13) 0.0123(10) 0.0135(12)
O3S 0.0328(11) 0.0361(11) 0.0341(11) 0.0074(9) 0.0109(9) 0.0124(9)

loop_
_atom_type_symbol
_atom_type_description
_atom_type_scat_dispersion_real
_atom_type_scat_dispersion_imag
_atom_type_scat_source
C C 0.0033 0.0016 'International Tables Vol C Tables 4.2.6.8 and 6.1.1.4'
H H 0.0000 0.0000 'International Tables Vol C Tables 4.2.6.8 and 6.1.1.4'
O O 0.0106 0.0060 'International Tables Vol C Tables 4.2.6.8 and 6.1.1.4'
Mo Mo -1.6832 0.6857 'International Tables Vol C Tables 4.2.6.8 and 6.1.1.4'

loop_
_geom_angle_atom_site_label_1
_geom_angle_atom_site_label_2
_geom_angle_atom_site_label_3
_geom_angle_site_symmetry_1
_geom_angle_site_symmetry_3
_geom_angle
O1 Mo1 O2 . . 69.58(6)
O1 Mo1 C2 . . 127.58(7)
O2 Mo1 C2 . . 91.12(7)
O1 Mo1 C6 . . 133.26(7)
O2 Mo1 C6 . . 132.42(7)
C2 Mo1 C6 . . 96.13(8)
O1 Mo1 C1 . . 136.34(7)
O2 Mo1 C1 . . 127.87(7)
C2 Mo1 C1 . . 36.88(8)
C6 Mo1 C1 . . 69.27(8)
O1 Mo1 C7 . . 133.87(7)
O2 Mo1 C7 . . 95.63(7)
C2 Mo1 C7 . . 94.87(8)
C6 Mo1 C7 . . 36.99(8)
C1 Mo1 C7 . . 87.77(8)
O1 Mo1 C10 . . 96.48(7)
O2 Mo1 C10 . . 132.96(7)
C2 Mo1 C10 . . 128.54(8)
C6 Mo1 C10 . . 36.95(8)
C1 Mo1 C10 . . 93.79(8)
C7 Mo1 C10 . . 61.30(8)
O1 Mo1 C3 . . 91.40(7)
O2 Mo1 C3 . . 79.28(7)
C2 Mo1 C3 . . 36.30(8)
C6 Mo1 C3 . . 128.90(8)
C1 Mo1 C3 . . 60.16(8)
C7 Mo1 C3 . . 129.81(8)
C10 Mo1 C3 . . 147.47(8)
O1 Mo1 C5 . . 101.32(7)
O2 Mo1 C5 . . 137.56(7)
C2 Mo1 C5 . . 60.90(8)
C6 Mo1 C5 . . 84.85(8)
C1 Mo1 C5 . . 36.67(8)
C7 Mo1 C5 . . 116.53(8)
C10 Mo1 C5 . . 88.38(8)
C3 Mo1 C5 . . 59.11(8)
O1 Mo1 C8 . . 98.21(7)
O2 Mo1 C8 . . 78.13(7)
C2 Mo1 C8 . . 125.79(8)
C6 Mo1 C8 . . 59.69(8)
C1 Mo1 C8 . . 123.14(8)
C7 Mo1 C8 . . 35.81(7)
C10 Mo1 C8 . . 59.07(8)
C3 Mo1 C8 . . 150.51(8)
C5 Mo1 C8 . . 143.69(8)
O1 Mo1 C9 . . 78.84(7)
O2 Mo1 C9 . . 97.77(7)
C2 Mo1 C9 . . 153.50(8)
C6 Mo1 C9 . . 59.71(8)
C1 Mo1 C9 . . 127.20(8)
C7 Mo1 C9 . . 59.55(8)
C10 Mo1 C9 . . 35.41(8)
C3 Mo1 C9 . . 170.20(8)
C5 Mo1 C9 . . 121.75(8)
C8 Mo1 C9 . . 34.53(8)
O1 Mo1 C4 . . 78.20(7)
O2 Mo1 C4 . . 104.43(7)
C2 Mo1 C4 . . 59.57(8)
C6 Mo1 C4 . . 119.70(8)
C1 Mo1 C4 . . 59.39(8)
C7 Mo1 C4 . . 147.17(8)
C10 Mo1 C4 . . 116.66(8)
C3 Mo1 C4 . . 34.82(8)
C5 Mo1 C4 . . 34.89(8)
C8 Mo1 C4 . . 174.32(8)
C9 Mo1 C4 . . 139.82(8)
O4 Mo2 O3 . . 109.85(9)
O4 Mo2 O2 . . 103.42(8)
O3 Mo2 O2 . . 103.62(8)
O4 Mo2 O1 . 2_665 95.84(7)
O3 Mo2 O1 . 2_665 97.04(7)
O2 Mo2 O1 . 2_665 144.73(6)
O4 Mo2 O1 . . 127.83(8)
O3 Mo2 O1 . . 121.19(8)
O2 Mo2 O1 . . 75.67(6)
O1 Mo2 O1 2_665 . 69.18(7)
Mo2 O1 Mo2 2_665 . 110.82(7)
Mo2 O1 Mo1 2_665 . 145.59(8)
Mo2 O1 Mo1 . . 103.59(6)
Mo2 O2 Mo1 . . 110.95(7)
C2 C1 C5 . . 107.47(19)
C2 C1 C11 . . 125.40(19)
C5 C1 C11 . . 127.0(2)
C2 C1 Mo1 . . 71.08(12)
C5 C1 Mo1 . . 73.45(12)
C11 C1 Mo1 . . 123.64(14)
C3 C2 C1 . . 106.98(19)
C3 C2 Mo1 . . 73.79(13)
C1 C2 Mo1 . . 72.03(12)
C3 C2 H2A . . 126.2
C1 C2 H2A . . 126.2
Mo1 C2 H2A . . 126.2
C4 C3 C2 . . 109.1(2)
C4 C3 Mo1 . . 75.01(13)
C2 C3 Mo1 . . 69.91(12)
C4 C3 H3B . . 125.3
C2 C3 H3B . . 125.3
Mo1 C3 H3B . . 125.3
C3 C4 C5 . . 108.7(2)
C3 C4 Mo1 . . 70.18(12)
C5 C4 Mo1 . . 70.51(12)
C3 C4 H4B . . 125.6
C5 C4 H4B . . 125.6
Mo1 C4 H4B . . 125.6
C4 C5 C1 . . 107.6(2)
C4 C5 Mo1 . . 74.60(13)
C1 C5 Mo1 . . 69.88(12)
C4 C5 H5A . . 126.0
C1 C5 H5A . . 126.0
Mo1 C5 H5A . . 126.0
C10 C6 C7 . . 107.47(19)
C10 C6 C12 . . 125.1(2)
C7 C6 C12 . . 127.30(19)
C10 C6 Mo1 . . 72.04(12)
C7 C6 Mo1 . . 71.97(12)
C12 C6 Mo1 . . 124.10(14)
C8 C7 C6 . . 106.60(19)
C8 C7 Mo1 . . 74.77(12)
C6 C7 Mo1 . . 71.04(12)
C8 C7 H7A . . 126.4
C6 C7 H7A . . 126.4
Mo1 C7 H7A . . 126.4
C9 C8 C7 . . 109.4(2)
C9 C8 Mo1 . . 72.97(12)
C7 C8 Mo1 . . 69.42(12)
C9 C8 H8A . . 125.3
C7 C8 H8A . . 125.3
Mo1 C8 H8A . . 125.3
C8 C9 C10 . . 108.8(2)
C8 C9 Mo1 . . 72.50(13)
C10 C9 Mo1 . . 69.41(12)
C8 C9 H9A . . 125.6
C10 C9 H9A . . 125.6
Mo1 C9 H9A . . 125.6
C9 C10 C6 . . 107.6(2)
C9 C10 Mo1 . . 75.18(13)
C6 C10 Mo1 . . 71.01(12)
C9 C10 H10A . . 125.9
C6 C10 H10A . . 125.9
Mo1 C10 H10A . . 125.9
C1 C11 C13 . . 107.72(18)
C1 C11 C14 . . 109.32(18)
C13 C11 C14 . . 106.88(19)
C1 C11 C12 . . 107.16(17)
C13 C11 C12 . . 113.68(19)
C14 C11 C12 . . 111.97(18)
C6 C12 C16 . . 109.04(19)
C6 C12 C15 . . 109.10(18)
C16 C12 C15 . . 106.4(2)
C6 C12 C11 . . 106.92(17)
C16 C12 C11 . . 112.75(19)
C15 C12 C11 . . 112.60(19)
C11 C13 H13A . . 109.5
C11 C13 H13B . . 109.5
H13A C13 H13B . . 109.5
C11 C13 H13C . . 109.5
H13A C13 H13C . . 109.5
H13B C13 H13C . . 109.5
C11 C14 H14A . . 109.5
C11 C14 H14B . . 109.5
H14A C14 H14B . . 109.5
C11 C14 H14C . . 109.5
H14A C14 H14C . . 109.5
H14B C14 H14C . . 109.5
C12 C15 H15A . . 109.5
C12 C15 H15B . . 109.5
H15A C15 H15B . . 109.5
C12 C15 H15C . . 109.5
H15A C15 H15C . . 109.5
H15B C15 H15C . . 109.5
C12 C16 H16A . . 109.5
C12 C16 H16B . . 109.5
H16A C16 H16B . . 109.5
C12 C16 H16C . . 109.5
H16A C16 H16C . . 109.5
H16B C16 H16C . . 109.5
H1S O1S H2S . . 105(3)
H3S O2S H4S . . 106(4)
H5S O3S H6S . . 105(3)

loop_
_geom_bond_atom_site_label_1
_geom_bond_atom_site_label_2
_geom_bond_site_symmetry_2
_geom_bond_distance
_geom_bond_publ_flag
Mo1 O1 . 2.0869(14) y
Mo1 O2 . 2.1014(15) y
Mo1 C2 . 2.259(2) ?
Mo1 C6 . 2.272(2) ?
Mo1 C1 . 2.272(2) ?
Mo1 C7 . 2.284(2) ?
Mo1 C10 . 2.286(2) ?
Mo1 C3 . 2.310(2) ?
Mo1 C5 . 2.319(2) ?
Mo1 C8 . 2.354(2) ?
Mo1 C9 . 2.360(2) ?
Mo1 C4 . 2.372(2) ?
Mo2 O4 . 1.7217(16) y
Mo2 O3 . 1.7237(16) y
Mo2 O2 . 1.8385(15) y
Mo2 O1 2_665 1.9986(14) y
Mo2 O1 . 2.0481(15) y
O1 Mo2 2_665 1.9985(14) ?
C1 C2 . 1.433(3) ?
C1 C5 . 1.445(3) ?
C1 C11 . 1.521(3) ?
C2 C3 . 1.424(3) ?
C2 H2A . 1.0000 ?
C3 C4 . 1.402(3) ?
C3 H3B . 1.0000 ?
C4 C5 . 1.407(3) ?
C4 H4B . 1.0000 ?
C5 H5A . 1.0000 ?
C6 C10 . 1.444(3) ?
C6 C7 . 1.445(3) ?
C6 C12 . 1.533(3) ?
C7 C8 . 1.428(3) ?
C7 H7A . 1.0000 ?
C8 C9 . 1.399(3) ?
C8 H8A . 1.0000 ?
C9 C10 . 1.415(3) ?
C9 H9A . 1.0000 ?
C10 H10A . 1.0000 ?
C11 C13 . 1.537(3) ?
C11 C14 . 1.540(3) ?
C11 C12 . 1.572(3) ?
C12 C16 . 1.543(3) ?
C12 C15 . 1.545(3) ?
C13 H13A . 0.9800 ?
C13 H13B . 0.9800 ?
C13 H13C . 0.9800 ?
C14 H14A . 0.9800 ?
C14 H14B . 0.9800 ?
C14 H14C . 0.9800 ?
C15 H15A . 0.9800 ?
C15 H15B . 0.9800 ?
C15 H15C . 0.9800 ?
C16 H16A . 0.9800 ?
C16 H16B . 0.9800 ?
C16 H16C . 0.9800 ?
O1S H1S . 0.82(3) ?
O1S H2S . 0.76(4) ?
O2S H3S . 0.76(4) ?
O2S H4S . 0.76(4) ?
O3S H5S . 0.81(4) ?
O3S H6S . 0.80(4) ?

loop_
_geom_hbond_atom_site_label_D
_geom_hbond_atom_site_label_H
_geom_hbond_atom_site_label_A
_geom_hbond_site_symmetry_A
_geom_hbond_distance_DH
_geom_hbond_distance_HA
_geom_hbond_distance_DA
_geom_hbond_angle_DHA
O1S H2S O3S 1_655 0.76(4) 2.02(4) 2.771(3) 169(4)
O3S H6S O2S . 0.80(4) 1.99(4) 2.792(3) 175(3)
O2S H4S O4 2_665 0.76(4) 2.16(4) 2.908(3) 167(4)
O3S H5S O1S 2_666 0.81(4) 2.06(4) 2.850(3) 163(3)
O2S H3S O1S . 0.76(4) 2.12(4) 2.865(3) 165(4)
O1S H1S O3 2_665 0.82(3) 2.01(3) 2.816(3) 167(3)

loop_
_geom_torsion_atom_site_label_1
_geom_torsion_atom_site_label_2
_geom_torsion_atom_site_label_3
_geom_torsion_atom_site_label_4
_geom_torsion_site_symmetry_1
_geom_torsion_site_symmetry_4
_geom_torsion
O4 Mo2 O1 Mo2 . 2_665 80.94(10)
O3 Mo2 O1 Mo2 . 2_665 -85.59(9)
O2 Mo2 O1 Mo2 . 2_665 176.97(9)
O1 Mo2 O1 Mo2 2_665 2_665 0.0
O4 Mo2 O1 Mo1 . . -99.53(9)
O3 Mo2 O1 Mo1 . . 93.93(9)
O2 Mo2 O1 Mo1 . . -3.51(6)
O1 Mo2 O1 Mo1 2_665 . 179.52(12)
O2 Mo1 O1 Mo2 . 2_665 -177.62(16)
C2 Mo1 O1 Mo2 . 2_665 -102.69(15)
C6 Mo1 O1 Mo2 . 2_665 52.73(18)
C1 Mo1 O1 Mo2 . 2_665 -53.65(19)
C7 Mo1 O1 Mo2 . 2_665 104.65(15)
C10 Mo1 O1 Mo2 . 2_665 48.79(15)
C3 Mo1 O1 Mo2 . 2_665 -99.60(15)
C5 Mo1 O1 Mo2 . 2_665 -40.86(16)
C8 Mo1 O1 Mo2 . 2_665 108.37(15)
C9 Mo1 O1 Mo2 . 2_665 79.64(15)
C4 Mo1 O1 Mo2 . 2_665 -67.17(15)
O2 Mo1 O1 Mo2 . . 3.17(6)
C2 Mo1 O1 Mo2 . . 78.09(10)
C6 Mo1 O1 Mo2 . . -126.48(9)
C1 Mo1 O1 Mo2 . . 127.14(9)
C7 Mo1 O1 Mo2 . . -74.56(11)
C10 Mo1 O1 Mo2 . . -130.42(8)
C3 Mo1 O1 Mo2 . . 81.19(8)
C5 Mo1 O1 Mo2 . . 139.93(8)
C8 Mo1 O1 Mo2 . . -70.84(8)
C9 Mo1 O1 Mo2 . . -99.57(8)
C4 Mo1 O1 Mo2 . . 113.62(8)
O4 Mo2 O2 Mo1 . . 129.77(9)
O3 Mo2 O2 Mo1 . . -115.59(9)
O1 Mo2 O2 Mo1 2_665 . 8.53(16)
O1 Mo2 O2 Mo1 . . 3.62(7)
O1 Mo1 O2 Mo2 . . -3.68(7)
C2 Mo1 O2 Mo2 . . -133.74(9)
C6 Mo1 O2 Mo2 . . 126.90(9)
C1 Mo1 O2 Mo2 . . -137.18(9)
C7 Mo1 O2 Mo2 . . 131.26(9)
C10 Mo1 O2 Mo2 . . 75.83(12)
C3 Mo1 O2 Mo2 . . -99.24(9)
C5 Mo1 O2 Mo2 . . -88.12(12)
C8 Mo1 O2 Mo2 . . 99.85(9)
C9 Mo1 O2 Mo2 . . 71.29(9)
C4 Mo1 O2 Mo2 . . -74.94(9)
O1 Mo1 C1 C2 . . -94.33(14)
O2 Mo1 C1 C2 . . 5.73(16)
C6 Mo1 C1 C2 . . 134.00(14)
C7 Mo1 C1 C2 . . 101.14(13)
C10 Mo1 C1 C2 . . 162.19(13)
C3 Mo1 C1 C2 . . -38.41(12)
C5 Mo1 C1 C2 . . -115.66(18)
C8 Mo1 C1 C2 . . 107.07(14)
C9 Mo1 C1 C2 . . 149.37(13)
C4 Mo1 C1 C2 . . -78.92(13)
O1 Mo1 C1 C5 . . 21.33(17)
O2 Mo1 C1 C5 . . 121.39(13)
C2 Mo1 C1 C5 . . 115.66(18)
C6 Mo1 C1 C5 . . -110.34(14)
C7 Mo1 C1 C5 . . -143.20(13)
C10 Mo1 C1 C5 . . -82.16(13)
C3 Mo1 C1 C5 . . 77.25(14)
C8 Mo1 C1 C5 . . -137.27(13)
C9 Mo1 C1 C5 . . -94.98(14)
C4 Mo1 C1 C5 . . 36.74(12)
O1 Mo1 C1 C11 . . 145.17(15)
O2 Mo1 C1 C11 . . -114.77(17)
C2 Mo1 C1 C11 . . -120.5(2)
C6 Mo1 C1 C11 . . 13.50(16)
C7 Mo1 C1 C11 . . -19.36(18)
C10 Mo1 C1 C11 . . 41.68(18)
C3 Mo1 C1 C11 . . -158.9(2)
C5 Mo1 C1 C11 . . 123.8(2)
C8 Mo1 C1 C11 . . -13.4(2)
C9 Mo1 C1 C11 . . 28.9(2)
C4 Mo1 C1 C11 . . 160.6(2)
C5 C1 C2 C3 . . 1.1(2)
C11 C1 C2 C3 . . -175.59(19)
Mo1 C1 C2 C3 . . 66.06(15)
C5 C1 C2 Mo1 . . -64.94(14)
C11 C1 C2 Mo1 . . 118.4(2)
O1 Mo1 C2 C3 . . 5.24(16)
O2 Mo1 C2 C3 . . 70.07(13)
C6 Mo1 C2 C3 . . -157.03(13)
C1 Mo1 C2 C3 . . -114.45(19)
C7 Mo1 C2 C3 . . 165.83(14)
C10 Mo1 C2 C3 . . -137.42(13)
C5 Mo1 C2 C3 . . -76.42(14)
C8 Mo1 C2 C3 . . 146.22(13)
C9 Mo1 C2 C3 . . -179.91(17)
C4 Mo1 C2 C3 . . -36.04(13)
O1 Mo1 C2 C1 . . 119.69(12)
O2 Mo1 C2 C1 . . -175.47(12)
C6 Mo1 C2 C1 . . -42.58(13)
C7 Mo1 C2 C1 . . -79.72(13)
C10 Mo1 C2 C1 . . -22.97(16)
C3 Mo1 C2 C1 . . 114.45(19)
C5 Mo1 C2 C1 . . 38.03(12)
C8 Mo1 C2 C1 . . -99.33(14)
C9 Mo1 C2 C1 . . -65.5(2)
C4 Mo1 C2 C1 . . 78.41(13)
C1 C2 C3 C4 . . 0.4(2)
Mo1 C2 C3 C4 . . 65.27(16)
C1 C2 C3 Mo1 . . -64.87(14)
O1 Mo1 C3 C4 . . 66.83(13)
O2 Mo1 C3 C4 . . 135.74(14)
C2 Mo1 C3 C4 . . -117.32(19)
C6 Mo1 C3 C4 . . -87.41(15)
C1 Mo1 C3 C4 . . -78.28(14)
C7 Mo1 C3 C4 . . -135.84(13)
C10 Mo1 C3 C4 . . -37.5(2)
C5 Mo1 C3 C4 . . -35.54(13)
C8 Mo1 C3 C4 . . 176.29(14)
O1 Mo1 C3 C2 . . -175.85(13)
O2 Mo1 C3 C2 . . -106.93(13)
C6 Mo1 C3 C2 . . 29.91(17)
C1 Mo1 C3 C2 . . 39.04(13)
C7 Mo1 C3 C2 . . -18.52(17)
C10 Mo1 C3 C2 . . 79.78(19)
C5 Mo1 C3 C2 . . 81.79(14)
C8 Mo1 C3 C2 . . -66.4(2)
C4 Mo1 C3 C2 . . 117.32(19)
C2 C3 C4 C5 . . -1.8(3)
Mo1 C3 C4 C5 . . 60.21(15)
C2 C3 C4 Mo1 . . -62.02(15)
O1 Mo1 C4 C3 . . -110.13(14)
O2 Mo1 C4 C3 . . -45.07(14)
C2 Mo1 C4 C3 . . 37.59(13)
C6 Mo1 C4 C3 . . 116.49(14)
C1 Mo1 C4 C3 . . 80.68(14)
C7 Mo1 C4 C3 . . 80.78(19)
C10 Mo1 C4 C3 . . 158.49(13)
C5 Mo1 C4 C3 . . 119.3(2)
C9 Mo1 C4 C3 . . -166.48(13)
O1 Mo1 C4 C5 . . 130.55(14)
O2 Mo1 C4 C5 . . -164.39(12)
C2 Mo1 C4 C5 . . -81.73(14)
C6 Mo1 C4 C5 . . -2.83(16)
C1 Mo1 C4 C5 . . -38.64(13)
C7 Mo1 C4 C5 . . -38.5(2)
C10 Mo1 C4 C5 . . 39.17(15)
C3 Mo1 C4 C5 . . -119.3(2)
C9 Mo1 C4 C5 . . 74.20(17)
C3 C4 C5 C1 . . 2.5(2)
Mo1 C4 C5 C1 . . 62.48(14)
C3 C4 C5 Mo1 . . -60.01(15)
C2 C1 C5 C4 . . -2.2(2)
C11 C1 C5 C4 . . 174.4(2)
Mo1 C1 C5 C4 . . -65.59(15)
C2 C1 C5 Mo1 . . 63.38(14)
C11 C1 C5 Mo1 . . -120.0(2)
O1 Mo1 C5 C4 . . -49.33(14)
O2 Mo1 C5 C4 . . 22.71(18)
C2 Mo1 C5 C4 . . 77.57(14)
C6 Mo1 C5 C4 . . 177.53(14)
C1 Mo1 C5 C4 . . 115.83(19)
C7 Mo1 C5 C4 . . 157.82(13)
C10 Mo1 C5 C4 . . -145.62(14)
C3 Mo1 C5 C4 . . 35.46(13)
C8 Mo1 C5 C4 . . -170.54(13)
C9 Mo1 C5 C4 . . -133.11(13)
O1 Mo1 C5 C1 . . -165.16(12)
O2 Mo1 C5 C1 . . -93.12(14)
C2 Mo1 C5 C1 . . -38.26(12)
C6 Mo1 C5 C1 . . 61.70(13)
C7 Mo1 C5 C1 . . 41.99(15)
C10 Mo1 C5 C1 . . 98.55(13)
C3 Mo1 C5 C1 . . -80.37(14)
C8 Mo1 C5 C1 . . 73.63(18)
C9 Mo1 C5 C1 . . 111.06(13)
C4 Mo1 C5 C1 . . -115.83(19)
O1 Mo1 C6 C10 . . -6.53(17)
O2 Mo1 C6 C10 . . -108.72(13)
C2 Mo1 C6 C10 . . 154.11(13)
C1 Mo1 C6 C10 . . 128.38(14)
C7 Mo1 C6 C10 . . -115.94(18)
C3 Mo1 C6 C10 . . 136.84(13)
C5 Mo1 C6 C10 . . 94.17(13)
C8 Mo1 C6 C10 . . -77.68(14)
C9 Mo1 C6 C10 . . -37.48(13)
C4 Mo1 C6 C10 . . 95.80(14)
O1 Mo1 C6 C7 . . 109.41(13)
O2 Mo1 C6 C7 . . 7.22(16)
C2 Mo1 C6 C7 . . -89.95(13)
C1 Mo1 C6 C7 . . -115.69(14)
C10 Mo1 C6 C7 . . 115.94(18)
C3 Mo1 C6 C7 . . -107.22(14)
C5 Mo1 C6 C7 . . -149.89(13)
C8 Mo1 C6 C7 . . 38.25(12)
C9 Mo1 C6 C7 . . 78.46(13)
C4 Mo1 C6 C7 . . -148.27(12)
O1 Mo1 C6 C12 . . -127.28(16)
O2 Mo1 C6 C12 . . 130.54(16)
C2 Mo1 C6 C12 . . 33.37(18)
C1 Mo1 C6 C12 . . 7.63(17)
C7 Mo1 C6 C12 . . 123.3(2)
C10 Mo1 C6 C12 . . -120.7(2)
C3 Mo1 C6 C12 . . 16.1(2)
C5 Mo1 C6 C12 . . -26.57(18)
C8 Mo1 C6 C12 . . 161.6(2)
C9 Mo1 C6 C12 . . -158.2(2)
C4 Mo1 C6 C12 . . -24.9(2)
C10 C6 C7 C8 . . -3.2(2)
C12 C6 C7 C8 . . 173.5(2)
Mo1 C6 C7 C8 . . -66.90(14)
C10 C6 C7 Mo1 . . 63.74(14)
C12 C6 C7 Mo1 . . -119.5(2)
O1 Mo1 C7 C8 . . 6.30(17)
O2 Mo1 C7 C8 . . -60.66(13)
C2 Mo1 C7 C8 . . -152.27(14)
C6 Mo1 C7 C8 . . 113.99(19)
C1 Mo1 C7 C8 . . 171.50(14)
C10 Mo1 C7 C8 . . 75.95(14)
C3 Mo1 C7 C8 . . -141.40(14)
C5 Mo1 C7 C8 . . 147.93(13)
C9 Mo1 C7 C8 . . 35.06(13)
C4 Mo1 C7 C8 . . 171.41(14)
O1 Mo1 C7 C6 . . -107.69(13)
O2 Mo1 C7 C6 . . -174.65(12)
C2 Mo1 C7 C6 . . 93.74(13)
C1 Mo1 C7 C6 . . 57.51(13)
C10 Mo1 C7 C6 . . -38.04(12)
C3 Mo1 C7 C6 . . 104.61(14)
C5 Mo1 C7 C6 . . 33.94(15)
C8 Mo1 C7 C6 . . -113.99(19)
C9 Mo1 C7 C6 . . -78.93(13)
C4 Mo1 C7 C6 . . 57.4(2)
C6 C7 C8 C9 . . 2.0(2)
Mo1 C7 C8 C9 . . -62.35(16)
C6 C7 C8 Mo1 . . 64.37(14)
O1 Mo1 C8 C9 . . -56.30(14)
O2 Mo1 C8 C9 . . -123.32(14)
C2 Mo1 C8 C9 . . 153.97(13)
C6 Mo1 C8 C9 . . 79.57(14)
C1 Mo1 C8 C9 . . 108.95(14)
C7 Mo1 C8 C9 . . 119.12(19)
C10 Mo1 C8 C9 . . 36.36(13)
C3 Mo1 C8 C9 . . -164.06(15)
C5 Mo1 C8 C9 . . 65.78(19)
O1 Mo1 C8 C7 . . -175.42(13)
O2 Mo1 C8 C7 . . 117.57(13)
C2 Mo1 C8 C7 . . 34.86(17)
C6 Mo1 C8 C7 . . -39.55(13)
C1 Mo1 C8 C7 . . -10.16(17)
C10 Mo1 C8 C7 . . -82.75(14)
C3 Mo1 C8 C7 . . 76.8(2)
C5 Mo1 C8 C7 . . -53.3(2)
C9 Mo1 C8 C7 . . -119.12(19)
C7 C8 C9 C10 . . -0.1(3)
Mo1 C8 C9 C10 . . -60.21(15)
C7 C8 C9 Mo1 . . 60.14(15)
O1 Mo1 C9 C8 . . 122.93(14)
O2 Mo1 C9 C8 . . 55.62(13)
C2 Mo1 C9 C8 . . -52.9(2)
C6 Mo1 C9 C8 . . -79.51(14)
C1 Mo1 C9 C8 . . -96.18(15)
C7 Mo1 C9 C8 . . -36.36(13)
C10 Mo1 C9 C8 . . -118.64(19)
C5 Mo1 C9 C8 . . -140.58(13)
C4 Mo1 C9 C8 . . 179.09(13)
O1 Mo1 C9 C10 . . -118.43(13)
O2 Mo1 C9 C10 . . 174.27(13)
C2 Mo1 C9 C10 . . 65.7(2)
C6 Mo1 C9 C10 . . 39.13(13)
C1 Mo1 C9 C10 . . 22.46(17)
C7 Mo1 C9 C10 . . 82.28(14)
C5 Mo1 C9 C10 . . -21.94(16)
C8 Mo1 C9 C10 . . 118.64(19)
C4 Mo1 C9 C10 . . -62.27(18)
C8 C9 C10 C6 . . -1.9(2)
Mo1 C9 C10 C6 . . -64.08(14)
C8 C9 C10 Mo1 . . 62.15(16)
C7 C6 C10 C9 . . 3.2(2)
C12 C6 C10 C9 . . -173.64(19)
Mo1 C6 C10 C9 . . 66.86(15)
C7 C6 C10 Mo1 . . -63.70(14)
C12 C6 C10 Mo1 . . 119.5(2)
O1 Mo1 C10 C9 . . 60.26(13)
O2 Mo1 C10 C9 . . -7.77(17)
C2 Mo1 C10 C9 . . -148.67(13)
C6 Mo1 C10 C9 . . -114.96(19)
C1 Mo1 C10 C9 . . -162.24(13)
C7 Mo1 C10 C9 . . -76.87(14)
C3 Mo1 C10 C9 . . 163.19(15)
C5 Mo1 C10 C9 . . 161.47(14)
C8 Mo1 C10 C9 . . -35.44(13)
C4 Mo1 C10 C9 . . 140.28(13)
O1 Mo1 C10 C6 . . 175.22(12)
O2 Mo1 C10 C6 . . 107.18(13)
C2 Mo1 C10 C6 . . -33.71(16)
C1 Mo1 C10 C6 . . -47.29(13)
C7 Mo1 C10 C6 . . 38.08(12)
C3 Mo1 C10 C6 . . -81.86(19)
C5 Mo1 C10 C6 . . -83.57(13)
C8 Mo1 C10 C6 . . 79.51(14)
C9 Mo1 C10 C6 . . 114.96(19)
C4 Mo1 C10 C6 . . -104.76(13)
C2 C1 C11 C13 . . 117.9(2)
C5 C1 C11 C13 . . -58.1(3)
Mo1 C1 C11 C13 . . -152.36(16)
C2 C1 C11 C14 . . 2.1(3)
C5 C1 C11 C14 . . -173.9(2)
Mo1 C1 C11 C14 . . 91.9(2)
C2 C1 C11 C12 . . -119.4(2)
C5 C1 C11 C12 . . 64.5(3)
Mo1 C1 C11 C12 . . -29.7(2)
C10 C6 C12 C16 . . 6.5(3)
C7 C6 C12 C16 . . -169.6(2)
Mo1 C6 C12 C16 . . 97.7(2)
C10 C6 C12 C15 . . 122.3(2)
C7 C6 C12 C15 . . -53.8(3)
Mo1 C6 C12 C15 . . -146.47(17)
C10 C6 C12 C11 . . -115.6(2)
C7 C6 C12 C11 . . 68.2(3)
Mo1 C6 C12 C11 . . -24.4(2)
C1 C11 C12 C6 . . 30.3(2)
C13 C11 C12 C6 . . 149.24(19)
C14 C11 C12 C6 . . -89.5(2)
C1 C11 C12 C16 . . -89.5(2)
C13 C11 C12 C16 . . 29.4(3)
C14 C11 C12 C16 . . 150.66(19)
C1 C11 C12 C15 . . 150.16(19)
C13 C11 C12 C15 . . -91.0(2)
C14 C11 C12 C15 . . 30.3(3)
